data_4321847
loop_
_publ_author_name
'Richard H. Bode'
'Johan E. Bol'
'Willem L. Driessen'
'Frans B. Hulsbergen'
'Jan Reedijk'
'Anthony L. Spek'

_publ_section_title
;
 Formation of Dinuclear Copper(II) Complexes from a Macrocycle with
 Built-in Pyrazole Groups
;
_journal_name_full 'Inorganic Chemistry'
_journal_page_first 1239
_journal_page_last 1243
_journal_paper_doi 10.1021/ic9811704
_journal_volume 38
_journal_year 1999
_chemical_formula_sum 'C42 H56 Cu2 F12 N12 O16 S4'
_chemical_formula_weight 1468.31
_chemical_name_systematic
; 
 ? 
;
_space_group_IT_number 2
_symmetry_cell_setting triclinic
_symmetry_space_group_name_Hall '-P 1'
_symmetry_space_group_name_H-M 'P -1'
_atom_sites_solution_hydrogens geom
_atom_sites_solution_primary direct
_atom_sites_solution_secondary difmap
_audit_creation_method SHELXL-97
_cell_angle_alpha 114.528(6)
_cell_angle_beta 93.872(5)
_cell_angle_gamma 103.208(6)
_cell_formula_units_Z 1
_cell_length_a 10.9305(8)
_cell_length_b 12.3260(11)
_cell_length_c 12.5830(7)
_cell_measurement_temperature 150(2)
_cell_volume 1476.1(2)
_computing_structure_refinement 'SHELXL-97 (Sheldrick, 1997)'
_computing_structure_solution 'SHELXS-97 (Sheldrick, 1990)'
_diffrn_ambient_temperature 150(2)
_diffrn_measured_fraction_theta_full 1.000
_diffrn_measured_fraction_theta_max 1.000
_diffrn_radiation_monochromator graphite
_diffrn_radiation_source 'fine-focus sealed tube'
_diffrn_radiation_type MoK\a
_diffrn_radiation_wavelength 0.71073
_diffrn_reflns_av_R_equivalents 0.0392
_diffrn_reflns_av_sigmaI/netI 0.0412
_diffrn_reflns_limit_h_max 14
_diffrn_reflns_limit_h_min -14
_diffrn_reflns_limit_k_max 14
_diffrn_reflns_limit_k_min -16
_diffrn_reflns_limit_l_max 16
_diffrn_reflns_limit_l_min -10
_diffrn_reflns_number 9525
_diffrn_reflns_theta_full 27.48
_diffrn_reflns_theta_max 27.48
_diffrn_reflns_theta_min 1.81
_exptl_absorpt_coefficient_mu 0.974
_exptl_absorpt_correction_T_max 0.8676
_exptl_absorpt_correction_T_min 0.5022
_exptl_crystal_density_diffrn 1.652
_exptl_crystal_density_method 'not measured'
_exptl_crystal_F_000 750
_exptl_crystal_size_max 0.82
_exptl_crystal_size_mid 0.50
_exptl_crystal_size_min 0.15
_refine_diff_density_max 1.106
_refine_diff_density_min -0.677
_refine_diff_density_rms 0.091
_refine_ls_extinction_method none
_refine_ls_goodness_of_fit_ref 0.996
_refine_ls_hydrogen_treatment mixed
_refine_ls_matrix_type full
_refine_ls_number_parameters 398
_refine_ls_number_reflns 6759
_refine_ls_number_restraints 0
_refine_ls_restrained_S_all 0.996
_refine_ls_R_factor_all 0.0539
_refine_ls_R_factor_gt 0.0455
_refine_ls_shift/su_max 0.012
_refine_ls_shift/su_mean 0.000
_refine_ls_structure_factor_coef Fsqd
_refine_ls_weighting_details 'w=1/[\s^2^(Fo^2^)+(0.0751P)^2^+2.1783P] where P=(Fo^2^+2Fc^2^)/3'
_refine_ls_weighting_scheme calc
_refine_ls_wR_factor_gt 0.1237
_refine_ls_wR_factor_ref 0.1304
_reflns_number_gt 5867
_reflns_number_total 6759
_reflns_threshold_expression >2sigma(I)
_cod_data_source_file ic9811704_2.cif
_cod_data_source_block shelxl
_cod_depositor_comments
;
The following automatic conversions were performed:

'_refine_ls_weighting_scheme' value 'calc
w=1/[\s^2^(Fo^2^)+(0.0751P)^2^+2.1783P] where P=(Fo^2^+2Fc^2^)/3' was
changed to 'calc'. New tag '_refine_ls_weighting_details' was
created. The value of the new tag was set to
'w=1/[\s^2^(Fo^2^)+(0.0751P)^2^+2.1783P] where P=(Fo^2^+2Fc^2^)/3'.

Automatic conversion script
Id: cif_fix_values 3143 2015-03-26 13:38:13Z robertas 
;
_cod_original_cell_volume 1476.06(19)
_cod_database_code 4321847

loop_
_symmetry_equiv_pos_as_xyz
'x, y, z'
'-x, -y, -z'

loop_
_atom_site_label
_atom_site_type_symbol
_atom_site_fract_x
_atom_site_fract_y
_atom_site_fract_z
_atom_site_U_iso_or_equiv
_atom_site_adp_type
_atom_site_occupancy
_atom_site_calc_flag
_atom_site_refinement_flags
_atom_site_disorder_assembly
_atom_site_disorder_group
Cu1 Cu 0.85777(3) 0.13664(3) 0.36069(3) 0.01753(10) Uani 1 d . . .
O2 O 1.04062(18) 0.15638(19) 0.36191(17) 0.0276(4) Uani 1 d . . .
H21 H 1.0982 0.1925 0.4241 0.041 Uiso 1 d R . .
H22 H 1.0785 0.1567 0.3052 0.041 Uiso 1 d R . .
C10 C 0.6298(2) 0.0661(3) 0.4493(2) 0.0215(5) Uani 1 d . . .
H101 H 0.5445 0.0757 0.4653 0.026 Uiso 1 calc R . .
H102 H 0.6235 -0.0237 0.4146 0.026 Uiso 1 calc R . .
N11 N 0.9050(2) 0.1931(2) 0.67342(19) 0.0216(4) Uani 1 d . . .
N12 N 0.8367(2) 0.1077(2) 0.56487(19) 0.0208(4) Uani 1 d . . .
C13 C 0.7236(2) 0.1326(2) 0.5633(2) 0.0205(5) Uani 1 d . . .
C14 C 0.7193(3) 0.2306(3) 0.6692(2) 0.0247(5) Uani 1 d . . .
H141 H 0.6492 0.2639 0.6893 0.030 Uiso 1 calc R . .
C15 C 0.8379(3) 0.2691(3) 0.7387(2) 0.0245(5) Uani 1 d . . .
C16 C 0.8949(3) 0.3757(3) 0.8582(3) 0.0351(7) Uani 1 d . . .
H161 H 0.9822 0.3761 0.8820 0.053 Uiso 1 calc R . .
H162 H 0.8432 0.3671 0.9164 0.053 Uiso 1 calc R . .
H163 H 0.8965 0.4539 0.8545 0.053 Uiso 1 calc R . .
C17 C 1.0338(3) 0.1909(3) 0.7089(3) 0.0261(6) Uani 1 d . . .
H171 H 1.0921 0.2764 0.7443 0.031 Uiso 1 calc R . .
H172 H 1.0645 0.1395 0.6379 0.031 Uiso 1 calc R . .
C18 C 1.0364(2) 0.1380(2) 0.7986(2) 0.0206(5) Uani 1 d . . .
H181 H 1.0075 0.1902 0.8705 0.025 Uiso 1 calc R . .
H182 H 0.9771 0.0530 0.7639 0.025 Uiso 1 calc R . .
C20 C 0.5947(2) 0.0228(2) 0.2413(2) 0.0211(5) Uani 1 d . . .
H201 H 0.5856 0.0646 0.1901 0.025 Uiso 1 calc R . .
H202 H 0.5083 -0.0185 0.2473 0.025 Uiso 1 calc R . .
N22 N 0.7902(2) -0.0378(2) 0.23650(19) 0.0193(4) Uani 1 d . . .
N21 N 0.8350(2) -0.1344(2) 0.16917(19) 0.0197(4) Uani 1 d . . .
C25 C 0.7405(3) -0.2269(3) 0.0829(2) 0.0249(5) Uani 1 d . . .
C24 C 0.6307(3) -0.1883(3) 0.0940(2) 0.0264(6) Uani 1 d . . .
H241 H 0.5481 -0.2328 0.0463 0.032 Uiso 1 calc R . .
C23 C 0.6669(2) -0.0709(2) 0.1894(2) 0.0210(5) Uani 1 d . . .
C26 C 0.7614(3) -0.3448(3) -0.0026(3) 0.0336(7) Uani 1 d . . .
H261 H 0.8513 -0.3422 0.0139 0.050 Uiso 1 calc R . .
H262 H 0.7400 -0.3552 -0.0838 0.050 Uiso 1 calc R . .
H263 H 0.7068 -0.4149 0.0057 0.050 Uiso 1 calc R . .
N27 N 0.6679(2) 0.1154(2) 0.36146(19) 0.0180(4) Uani 1 d . . .
C30 C 0.6493(2) 0.2405(2) 0.3943(2) 0.0212(5) Uani 1 d . . .
H301 H 0.5707 0.2454 0.4286 0.025 Uiso 1 calc R . .
H302 H 0.6391 0.2541 0.3224 0.025 Uiso 1 calc R . .
N31 N 0.8734(2) 0.3088(2) 0.47971(19) 0.0188(4) Uani 1 d . . .
C32 C 0.7630(2) 0.3396(2) 0.4837(2) 0.0208(5) Uani 1 d . . .
C33 C 0.7544(3) 0.4542(3) 0.5633(2) 0.0257(5) Uani 1 d . . .
H331 H 0.6760 0.4750 0.5619 0.031 Uiso 1 calc R . .
C34 C 0.8623(3) 0.5382(3) 0.6453(3) 0.0281(6) Uani 1 d . . .
H341 H 0.8586 0.6174 0.7015 0.034 Uiso 1 calc R . .
C35 C 0.9756(3) 0.5059(3) 0.6446(2) 0.0271(6) Uani 1 d . . .
H351 H 1.0501 0.5616 0.7012 0.032 Uiso 1 calc R . .
C36 C 0.9784(3) 0.3909(2) 0.5599(2) 0.0224(5) Uani 1 d . . .
H361 H 1.0564 0.3691 0.5581 0.027 Uiso 1 calc R . .
S40 S 0.86291(6) 0.17461(6) 0.08889(6) 0.02314(15) Uani 1 d . . .
O41 O 0.83290(19) 0.20671(18) 0.20624(16) 0.0255(4) Uani 1 d . . .
O42 O 0.9540(2) 0.2718(2) 0.07779(19) 0.0355(5) Uani 1 d . . .
O43 O 0.8799(2) 0.0530(2) 0.0314(2) 0.0408(6) Uani 1 d . . .
C44 C 0.7159(3) 0.1645(3) 0.0038(3) 0.0355(7) Uani 1 d . . .
F45 F 0.6877(2) 0.2714(3) 0.0471(3) 0.0649(7) Uani 1 d . . .
F46 F 0.61650(19) 0.0773(2) 0.0025(2) 0.0527(6) Uani 1 d . . .
F47 F 0.7261(2) 0.1337(2) -0.10939(18) 0.0515(6) Uani 1 d . . .
S50 S 1.35822(7) 0.31560(7) 0.58463(7) 0.03371(18) Uani 1 d . . .
O51 O 1.4256(3) 0.2450(3) 0.6154(4) 0.0736(10) Uani 1 d . . .
O52 O 1.4116(3) 0.3578(3) 0.5013(3) 0.0597(8) Uani 1 d . . .
O53 O 1.2224(2) 0.2700(3) 0.5574(2) 0.0466(6) Uani 1 d . . .
C54 C 1.3853(4) 0.4605(4) 0.7182(3) 0.0472(9) Uani 1 d . . .
F55 F 1.5076(3) 0.5188(3) 0.7548(3) 0.1051(13) Uani 1 d . . .
F56 F 1.3425(4) 0.4400(3) 0.8050(2) 0.0886(11) Uani 1 d . . .
F57 F 1.3279(4) 0.5354(3) 0.6999(3) 0.0946(12) Uani 1 d . . .
C60 C 1.2926(3) 0.1836(4) 0.2117(4) 0.0482(9) Uani 1 d . . .
H601 H 1.3292 0.1904 0.1450 0.072 Uiso 1 calc R . .
H602 H 1.3141 0.1163 0.2241 0.072 Uiso 1 calc R . .
H603 H 1.3276 0.2621 0.2838 0.072 Uiso 1 calc R . .
O61 O 1.1587(2) 0.1578(2) 0.18625(19) 0.0373(5) Uani 1 d . . .
H611 H 1.1295 0.0944 0.1209 0.056 Uiso 1 calc R . .

loop_
_atom_site_aniso_label
_atom_site_aniso_U_11
_atom_site_aniso_U_22
_atom_site_aniso_U_33
_atom_site_aniso_U_23
_atom_site_aniso_U_13
_atom_site_aniso_U_12
Cu1 0.01206(15) 0.01836(16) 0.01663(16) 0.00339(12) 0.00173(11) 0.00294(11)
O2 0.0151(9) 0.0338(11) 0.0212(9) 0.0024(8) 0.0016(7) 0.0033(8)
C10 0.0168(11) 0.0262(13) 0.0218(12) 0.0129(11) 0.0042(9) 0.0024(10)
N11 0.0204(10) 0.0256(11) 0.0171(10) 0.0085(9) 0.0003(8) 0.0064(9)
N12 0.0197(10) 0.0231(11) 0.0176(10) 0.0074(9) 0.0025(8) 0.0060(8)
C13 0.0194(12) 0.0250(12) 0.0198(12) 0.0122(10) 0.0056(9) 0.0060(10)
C14 0.0278(13) 0.0312(14) 0.0219(13) 0.0139(11) 0.0092(10) 0.0151(11)
C15 0.0335(14) 0.0242(13) 0.0186(12) 0.0099(11) 0.0063(11) 0.0122(11)
C16 0.0488(19) 0.0304(15) 0.0222(14) 0.0060(12) 0.0009(13) 0.0166(14)
C17 0.0179(12) 0.0347(15) 0.0258(13) 0.0145(12) 0.0028(10) 0.0060(11)
C18 0.0156(11) 0.0226(12) 0.0222(12) 0.0080(10) 0.0035(9) 0.0065(9)
C20 0.0149(11) 0.0243(12) 0.0177(12) 0.0042(10) -0.0014(9) 0.0052(9)
N22 0.0172(10) 0.0186(10) 0.0178(10) 0.0045(8) 0.0024(8) 0.0042(8)
N21 0.0181(10) 0.0188(10) 0.0179(10) 0.0040(8) 0.0018(8) 0.0060(8)
C25 0.0216(13) 0.0233(13) 0.0210(12) 0.0029(10) -0.0007(10) 0.0052(10)
C24 0.0191(12) 0.0270(13) 0.0228(13) 0.0031(11) -0.0021(10) 0.0048(10)
C23 0.0168(11) 0.0232(12) 0.0190(12) 0.0062(10) 0.0006(9) 0.0054(9)
C26 0.0286(15) 0.0264(14) 0.0290(15) -0.0028(12) 0.0001(12) 0.0079(12)
N27 0.0154(9) 0.0206(10) 0.0167(10) 0.0073(8) 0.0023(8) 0.0047(8)
C30 0.0190(12) 0.0222(12) 0.0224(12) 0.0083(10) 0.0044(10) 0.0088(10)
N31 0.0187(10) 0.0184(10) 0.0161(10) 0.0061(8) 0.0032(8) 0.0026(8)
C32 0.0196(12) 0.0236(12) 0.0199(12) 0.0103(10) 0.0057(9) 0.0054(10)
C33 0.0295(14) 0.0244(13) 0.0248(13) 0.0096(11) 0.0085(11) 0.0122(11)
C34 0.0364(15) 0.0188(12) 0.0238(13) 0.0051(11) 0.0073(11) 0.0060(11)
C35 0.0295(14) 0.0226(13) 0.0211(13) 0.0057(11) 0.0015(11) 0.0014(11)
C36 0.0196(12) 0.0234(12) 0.0197(12) 0.0082(10) 0.0016(10) 0.0011(10)
S40 0.0206(3) 0.0276(3) 0.0158(3) 0.0055(2) 0.0023(2) 0.0051(2)
O41 0.0286(10) 0.0279(10) 0.0158(9) 0.0076(8) 0.0046(7) 0.0044(8)
O42 0.0270(11) 0.0469(13) 0.0249(10) 0.0154(10) 0.0037(8) -0.0022(9)
O43 0.0463(14) 0.0369(12) 0.0295(11) 0.0018(10) 0.0053(10) 0.0196(11)
C44 0.0258(14) 0.0466(18) 0.0301(15) 0.0179(14) -0.0012(12) 0.0030(13)
F45 0.0531(14) 0.0678(16) 0.0746(17) 0.0259(14) -0.0039(12) 0.0341(13)
F46 0.0259(10) 0.0801(16) 0.0432(12) 0.0340(12) -0.0044(8) -0.0110(10)
F47 0.0416(11) 0.0743(16) 0.0299(10) 0.0295(11) -0.0088(9) -0.0078(10)
S50 0.0189(3) 0.0322(4) 0.0408(4) 0.0081(3) -0.0008(3) 0.0080(3)
O51 0.0554(19) 0.0569(19) 0.106(3) 0.034(2) -0.0102(18) 0.0241(15)
O52 0.0528(17) 0.070(2) 0.0525(17) 0.0234(15) 0.0266(14) 0.0138(15)
O53 0.0195(11) 0.0658(17) 0.0348(13) 0.0078(12) -0.0001(9) 0.0057(10)
C54 0.054(2) 0.0394(19) 0.0340(18) 0.0119(15) -0.0034(16) -0.0015(16)
F55 0.076(2) 0.087(2) 0.078(2) 0.0064(18) -0.0203(17) -0.0432(18)
F56 0.119(3) 0.086(2) 0.0301(12) 0.0157(13) 0.0114(14) -0.0067(19)
F57 0.165(4) 0.0541(17) 0.0680(19) 0.0153(15) 0.022(2) 0.061(2)
C60 0.0295(17) 0.056(2) 0.042(2) 0.0081(17) 0.0063(14) 0.0073(15)
O61 0.0290(11) 0.0397(12) 0.0254(11) -0.0005(9) 0.0056(9) 0.0062(9)

loop_
_atom_type_symbol
_atom_type_description
_atom_type_scat_dispersion_real
_atom_type_scat_dispersion_imag
_atom_type_scat_source
C C 0.0033 0.0016 'International Tables Vol C Tables 4.2.6.8 and 6.1.1.4'
H H 0.0000 0.0000 'International Tables Vol C Tables 4.2.6.8 and 6.1.1.4'
Cu Cu 0.3201 1.2651 'International Tables Vol C Tables 4.2.6.8 and 6.1.1.4'
F F 0.0171 0.0103 'International Tables Vol C Tables 4.2.6.8 and 6.1.1.4'
N N 0.0061 0.0033 'International Tables Vol C Tables 4.2.6.8 and 6.1.1.4'
O O 0.0106 0.0060 'International Tables Vol C Tables 4.2.6.8 and 6.1.1.4'
S S 0.1246 0.1234 'International Tables Vol C Tables 4.2.6.8 and 6.1.1.4'

loop_
_geom_angle_atom_site_label_1
_geom_angle_atom_site_label_2
_geom_angle_atom_site_label_3
_geom_angle
_geom_angle_site_symmetry_1
_geom_angle_site_symmetry_3
_geom_angle_publ_flag
O2 Cu1 N31 96.88(9) . . ?
O2 Cu1 N22 99.16(9) . . ?
N31 Cu1 N22 163.77(9) . . ?
O2 Cu1 N27 179.14(9) . . ?
N31 Cu1 N27 83.09(9) . . ?
N22 Cu1 N27 80.90(9) . . ?
O2 Cu1 O41 93.45(8) . . ?
N31 Cu1 O41 87.66(8) . . ?
N22 Cu1 O41 88.92(8) . . ?
N27 Cu1 O41 87.41(8) . . ?
O2 Cu1 Cu1 63.21(7) . 2_756 ?
N31 Cu1 Cu1 107.61(6) . 2_756 ?
N22 Cu1 Cu1 82.03(6) . 2_756 ?
N27 Cu1 Cu1 115.97(6) . 2_756 ?
O41 Cu1 Cu1 152.92(5) . 2_756 ?
Cu1 O2 H21 124.9 . . ?
Cu1 O2 H22 125.3 . . ?
H21 O2 H22 106.0 . . ?
C13 C10 N27 111.7(2) . . ?
C13 C10 H101 109.3 . . ?
N27 C10 H101 109.3 . . ?
C13 C10 H102 109.3 . . ?
N27 C10 H102 109.3 . . ?
H101 C10 H102 107.9 . . ?
N12 N11 C15 112.8(2) . . ?
N12 N11 C17 119.2(2) . . ?
C15 N11 C17 128.0(2) . . ?
C13 N12 N11 103.7(2) . . ?
N12 C13 C14 112.0(2) . . ?
N12 C13 C10 118.1(2) . . ?
C14 C13 C10 129.5(2) . . ?
C15 C14 C13 105.4(2) . . ?
C15 C14 H141 127.3 . . ?
C13 C14 H141 127.3 . . ?
N11 C15 C14 106.1(2) . . ?
N11 C15 C16 122.9(3) . . ?
C14 C15 C16 130.9(3) . . ?
C15 C16 H161 109.5 . . ?
C15 C16 H162 109.5 . . ?
H161 C16 H162 109.5 . . ?
C15 C16 H163 109.5 . . ?
H161 C16 H163 109.5 . . ?
H162 C16 H163 109.5 . . ?
N11 C17 C18 111.1(2) . . ?
N11 C17 H171 109.4 . . ?
C18 C17 H171 109.4 . . ?
N11 C17 H172 109.4 . . ?
C18 C17 H172 109.4 . . ?
H171 C17 H172 108.0 . . ?
N21 C18 C17 110.1(2) 2_756 . ?
N21 C18 H181 109.6 2_756 . ?
C17 C18 H181 109.6 . . ?
N21 C18 H182 109.6 2_756 . ?
C17 C18 H182 109.6 . . ?
H181 C18 H182 108.2 . . ?
N27 C20 C23 107.8(2) . . ?
N27 C20 H201 110.2 . . ?
C23 C20 H201 110.2 . . ?
N27 C20 H202 110.2 . . ?
C23 C20 H202 110.2 . . ?
H201 C20 H202 108.5 . . ?
C23 N22 N21 105.6(2) . . ?
C23 N22 Cu1 114.62(17) . . ?
N21 N22 Cu1 138.96(17) . . ?
C25 N21 N22 110.9(2) . . ?
C25 N21 C18 127.1(2) . 2_756 ?
N22 N21 C18 121.6(2) . 2_756 ?
N21 C25 C24 107.0(2) . . ?
N21 C25 C26 122.6(2) . . ?
C24 C25 C26 130.3(3) . . ?
C25 C24 C23 105.3(2) . . ?
C25 C24 H241 127.3 . . ?
C23 C24 H241 127.3 . . ?
N22 C23 C24 111.2(2) . . ?
N22 C23 C20 117.2(2) . . ?
C24 C23 C20 131.6(2) . . ?
C25 C26 H261 109.5 . . ?
C25 C26 H262 109.5 . . ?
H261 C26 H262 109.5 . . ?
C25 C26 H263 109.5 . . ?
H261 C26 H263 109.5 . . ?
H262 C26 H263 109.5 . . ?
C30 N27 C20 112.0(2) . . ?
C30 N27 C10 112.3(2) . . ?
C20 N27 C10 108.3(2) . . ?
C30 N27 Cu1 106.08(15) . . ?
C20 N27 Cu1 108.99(15) . . ?
C10 N27 Cu1 109.06(15) . . ?
N27 C30 C32 110.0(2) . . ?
N27 C30 H301 109.7 . . ?
C32 C30 H301 109.7 . . ?
N27 C30 H302 109.7 . . ?
C32 C30 H302 109.7 . . ?
H301 C30 H302 108.2 . . ?
C32 N31 C36 118.7(2) . . ?
C32 N31 Cu1 114.07(17) . . ?
C36 N31 Cu1 127.02(19) . . ?
N31 C32 C33 122.4(2) . . ?
N31 C32 C30 115.2(2) . . ?
C33 C32 C30 122.4(2) . . ?
C32 C33 C34 118.7(3) . . ?
C32 C33 H331 120.7 . . ?
C34 C33 H331 120.7 . . ?
C35 C34 C33 119.4(3) . . ?
C35 C34 H341 120.3 . . ?
C33 C34 H341 120.3 . . ?
C36 C35 C34 118.8(3) . . ?
C36 C35 H351 120.6 . . ?
C34 C35 H351 120.6 . . ?
N31 C36 C35 121.9(3) . . ?
N31 C36 H361 119.0 . . ?
C35 C36 H361 119.0 . . ?
O43 S40 O42 115.86(15) . . ?
O43 S40 O41 114.24(14) . . ?
O42 S40 O41 114.92(13) . . ?
O43 S40 C44 104.47(15) . . ?
O42 S40 C44 102.15(15) . . ?
O41 S40 C44 102.73(14) . . ?
S40 O41 Cu1 136.61(12) . . ?
F45 C44 F47 107.8(3) . . ?
F45 C44 F46 108.1(3) . . ?
F47 C44 F46 106.3(3) . . ?
F45 C44 S40 111.4(2) . . ?
F47 C44 S40 111.0(2) . . ?
F46 C44 S40 112.0(2) . . ?
O51 S50 O53 117.1(2) . . ?
O51 S50 O52 113.8(2) . . ?
O53 S50 O52 113.12(18) . . ?
O51 S50 C54 105.8(2) . . ?
O53 S50 C54 102.37(18) . . ?
O52 S50 C54 102.36(18) . . ?
F55 C54 F57 107.9(4) . . ?
F55 C54 F56 107.3(3) . . ?
F57 C54 F56 108.0(4) . . ?
F55 C54 S50 111.1(3) . . ?
F57 C54 S50 111.5(3) . . ?
F56 C54 S50 110.9(3) . . ?
O61 C60 H601 109.5 . . ?
O61 C60 H602 109.5 . . ?
H601 C60 H602 109.5 . . ?
O61 C60 H603 109.5 . . ?
H601 C60 H603 109.5 . . ?
H602 C60 H603 109.5 . . ?
C60 O61 H611 109.5 . . ?

loop_
_geom_bond_atom_site_label_1
_geom_bond_atom_site_label_2
_geom_bond_distance
_geom_bond_site_symmetry_2
_geom_bond_publ_flag
Cu1 O2 1.9556(19) . ?
Cu1 N31 1.984(2) . ?
Cu1 N22 1.985(2) . ?
Cu1 N27 2.032(2) . ?
Cu1 O41 2.4549(19) . ?
Cu1 Cu1 6.8136(7) 2_756 ?
O2 H21 0.8500 . ?
O2 H22 0.8501 . ?
C10 C13 1.490(4) . ?
C10 N27 1.507(3) . ?
C10 H101 0.9900 . ?
C10 H102 0.9900 . ?
N11 N12 1.357(3) . ?
N11 C15 1.359(3) . ?
N11 C17 1.458(3) . ?
N12 C13 1.341(3) . ?
C13 C14 1.392(4) . ?
C14 C15 1.375(4) . ?
C14 H141 0.9500 . ?
C15 C16 1.495(4) . ?
C16 H161 0.9800 . ?
C16 H162 0.9800 . ?
C16 H163 0.9800 . ?
C17 C18 1.521(4) . ?
C17 H171 0.9900 . ?
C17 H172 0.9900 . ?
C18 N21 1.452(3) 2_756 ?
C18 H181 0.9900 . ?
C18 H182 0.9900 . ?
C20 N27 1.488(3) . ?
C20 C23 1.497(4) . ?
C20 H201 0.9900 . ?
C20 H202 0.9900 . ?
N22 C23 1.332(3) . ?
N22 N21 1.364(3) . ?
N21 C25 1.352(3) . ?
N21 C18 1.452(3) 2_756 ?
C25 C24 1.384(4) . ?
C25 C26 1.486(4) . ?
C24 C23 1.388(4) . ?
C24 H241 0.9500 . ?
C26 H261 0.9800 . ?
C26 H262 0.9800 . ?
C26 H263 0.9800 . ?
N27 C30 1.488(3) . ?
C30 C32 1.509(4) . ?
C30 H301 0.9900 . ?
C30 H302 0.9900 . ?
N31 C32 1.343(3) . ?
N31 C36 1.351(3) . ?
C32 C33 1.380(4) . ?
C33 C34 1.385(4) . ?
C33 H331 0.9500 . ?
C34 C35 1.384(4) . ?
C34 H341 0.9500 . ?
C35 C36 1.384(4) . ?
C35 H351 0.9500 . ?
C36 H361 0.9500 . ?
S40 O43 1.432(2) . ?
S40 O42 1.435(2) . ?
S40 O41 1.4437(19) . ?
S40 C44 1.819(3) . ?
C44 F45 1.320(4) . ?
C44 F47 1.333(4) . ?
C44 F46 1.337(4) . ?
S50 O51 1.408(3) . ?
S50 O53 1.423(2) . ?
S50 O52 1.452(3) . ?
S50 C54 1.817(4) . ?
C54 F55 1.311(5) . ?
C54 F57 1.312(5) . ?
C54 F56 1.313(5) . ?
C60 O61 1.409(4) . ?
C60 H601 0.9800 . ?
C60 H602 0.9800 . ?
C60 H603 0.9800 . ?
O61 H611 0.8400 . ?

loop_
_geom_torsion_atom_site_label_1
_geom_torsion_atom_site_label_2
_geom_torsion_atom_site_label_3
_geom_torsion_atom_site_label_4
_geom_torsion
_geom_torsion_site_symmetry_1
_geom_torsion_site_symmetry_2
_geom_torsion_site_symmetry_3
_geom_torsion_site_symmetry_4
_geom_torsion_publ_flag
C15 N11 N12 C13 0.3(3) . . . . ?
C17 N11 N12 C13 177.5(2) . . . . ?
N11 N12 C13 C14 -0.9(3) . . . . ?
N11 N12 C13 C10 172.0(2) . . . . ?
N27 C10 C13 N12 -73.8(3) . . . . ?
N27 C10 C13 C14 97.6(3) . . . . ?
N12 C13 C14 C15 1.1(3) . . . . ?
C10 C13 C14 C15 -170.7(3) . . . . ?
N12 N11 C15 C14 0.4(3) . . . . ?
C17 N11 C15 C14 -176.6(3) . . . . ?
N12 N11 C15 C16 -176.1(3) . . . . ?
C17 N11 C15 C16 6.9(4) . . . . ?
C13 C14 C15 N11 -0.8(3) . . . . ?
C13 C14 C15 C16 175.2(3) . . . . ?
N12 N11 C17 C18 -105.0(3) . . . . ?
C15 N11 C17 C18 71.8(4) . . . . ?
N11 C17 C18 N21 178.9(2) . . . 2_756 ?
O2 Cu1 N22 C23 -162.08(19) . . . . ?
N31 Cu1 N22 C23 9.1(4) . . . . ?
N27 Cu1 N22 C23 18.79(19) . . . . ?
O41 Cu1 N22 C23 -68.76(19) . . . . ?
Cu1 Cu1 N22 C23 136.83(19) 2_756 . . . ?
O2 Cu1 N22 N21 5.6(3) . . . . ?
N31 Cu1 N22 N21 176.8(3) . . . . ?
N27 Cu1 N22 N21 -173.5(3) . . . . ?
O41 Cu1 N22 N21 98.9(3) . . . . ?
Cu1 Cu1 N22 N21 -55.5(3) 2_756 . . . ?
C23 N22 N21 C25 -1.1(3) . . . . ?
Cu1 N22 N21 C25 -169.5(2) . . . . ?
C23 N22 N21 C18 -173.3(2) . . . 2_756 ?
Cu1 N22 N21 C18 18.3(4) . . . 2_756 ?
N22 N21 C25 C24 0.7(3) . . . . ?
C18 N21 C25 C24 172.4(3) 2_756 . . . ?
N22 N21 C25 C26 -178.9(3) . . . . ?
C18 N21 C25 C26 -7.2(5) 2_756 . . . ?
N21 C25 C24 C23 0.0(3) . . . . ?
C26 C25 C24 C23 179.6(3) . . . . ?
N21 N22 C23 C24 1.1(3) . . . . ?
Cu1 N22 C23 C24 172.71(19) . . . . ?
N21 N22 C23 C20 -175.9(2) . . . . ?
Cu1 N22 C23 C20 -4.2(3) . . . . ?
C25 C24 C23 N22 -0.7(3) . . . . ?
C25 C24 C23 C20 175.7(3) . . . . ?
N27 C20 C23 N22 -19.6(3) . . . . ?
N27 C20 C23 C24 164.3(3) . . . . ?
C23 C20 N27 C30 149.9(2) . . . . ?
C23 C20 N27 C10 -85.6(2) . . . . ?
C23 C20 N27 Cu1 32.9(2) . . . . ?
C13 C10 N27 C30 -72.6(3) . . . . ?
C13 C10 N27 C20 163.2(2) . . . . ?
C13 C10 N27 Cu1 44.7(2) . . . . ?
O2 Cu1 N27 C30 117(6) . . . . ?
N31 Cu1 N27 C30 27.89(15) . . . . ?
N22 Cu1 N27 C30 -149.39(16) . . . . ?
O41 Cu1 N27 C30 -60.07(15) . . . . ?
Cu1 Cu1 N27 C30 134.15(13) 2_756 . . . ?
O2 Cu1 N27 C20 -123(6) . . . . ?
N31 Cu1 N27 C20 148.60(17) . . . . ?
N22 Cu1 N27 C20 -28.67(16) . . . . ?
O41 Cu1 N27 C20 60.64(16) . . . . ?
Cu1 Cu1 N27 C20 -105.13(15) 2_756 . . . ?
O2 Cu1 N27 C10 -5(6) . . . . ?
N31 Cu1 N27 C10 -93.32(17) . . . . ?
N22 Cu1 N27 C10 89.40(17) . . . . ?
O41 Cu1 N27 C10 178.72(16) . . . . ?
Cu1 Cu1 N27 C10 12.94(17) 2_756 . . . ?
C20 N27 C30 C32 -154.5(2) . . . . ?
C10 N27 C30 C32 83.4(2) . . . . ?
Cu1 N27 C30 C32 -35.7(2) . . . . ?
O2 Cu1 N31 C32 165.86(18) . . . . ?
N22 Cu1 N31 C32 -5.3(4) . . . . ?
N27 Cu1 N31 C32 -15.00(18) . . . . ?
O41 Cu1 N31 C32 72.67(18) . . . . ?
Cu1 Cu1 N31 C32 -130.11(16) 2_756 . . . ?
O2 Cu1 N31 C36 -19.5(2) . . . . ?
N22 Cu1 N31 C36 169.3(3) . . . . ?
N27 Cu1 N31 C36 159.7(2) . . . . ?
O41 Cu1 N31 C36 -112.7(2) . . . . ?
Cu1 Cu1 N31 C36 44.6(2) 2_756 . . . ?
C36 N31 C32 C33 2.9(4) . . . . ?
Cu1 N31 C32 C33 178.1(2) . . . . ?
C36 N31 C32 C30 -177.5(2) . . . . ?
Cu1 N31 C32 C30 -2.4(3) . . . . ?
N27 C30 C32 N31 26.4(3) . . . . ?
N27 C30 C32 C33 -154.1(2) . . . . ?
N31 C32 C33 C34 -2.9(4) . . . . ?
C30 C32 C33 C34 177.7(3) . . . . ?
C32 C33 C34 C35 0.6(4) . . . . ?
C33 C34 C35 C36 1.4(4) . . . . ?
C32 N31 C36 C35 -0.8(4) . . . . ?
Cu1 N31 C36 C35 -175.3(2) . . . . ?
C34 C35 C36 N31 -1.3(4) . . . . ?
O43 S40 O41 Cu1 20.9(2) . . . . ?
O42 S40 O41 Cu1 -116.51(18) . . . . ?
C44 S40 O41 Cu1 133.44(18) . . . . ?
O2 Cu1 O41 S40 52.70(18) . . . . ?
N31 Cu1 O41 S40 149.46(18) . . . . ?
N22 Cu1 O41 S40 -46.41(18) . . . . ?
N27 Cu1 O41 S40 -127.36(18) . . . . ?
Cu1 Cu1 O41 S40 23.6(2) 2_756 . . . ?
O43 S40 C44 F45 -180.0(2) . . . . ?
O42 S40 C44 F45 -58.9(3) . . . . ?
O41 S40 C44 F45 60.5(3) . . . . ?
O43 S40 C44 F47 -59.8(3) . . . . ?
O42 S40 C44 F47 61.3(3) . . . . ?
O41 S40 C44 F47 -179.3(2) . . . . ?
O43 S40 C44 F46 58.8(3) . . . . ?
O42 S40 C44 F46 179.9(2) . . . . ?
O41 S40 C44 F46 -60.7(3) . . . . ?
O51 S50 C54 F55 58.8(4) . . . . ?
O53 S50 C54 F55 -178.0(3) . . . . ?
O52 S50 C54 F55 -60.6(4) . . . . ?
O51 S50 C54 F57 179.2(3) . . . . ?
O53 S50 C54 F57 -57.6(4) . . . . ?
O52 S50 C54 F57 59.8(4) . . . . ?
O51 S50 C54 F56 -60.4(4) . . . . ?
O53 S50 C54 F56 62.8(4) . . . . ?
O52 S50 C54 F56 -179.8(3) . . . . ?
